data_2214009
loop_
_publ_author_name
'Shaikh, Nadim S.'
'Parkin, Sean'
'Lehmler, Hans-Joachim'

_publ_section_title
;
 Tetrakis(2,4,5-trichlorophenyl)stannane
;
_journal_coeditor_code YA2050
_journal_issue 6
_journal_name_full 'Acta Crystallographica Section E'
_journal_page_first m1584
_journal_page_last m1586
_journal_paper_doi 10.1107/S1600536807020909
_journal_volume 63
_journal_year 2007
_chemical_formula_iupac '[Sn (C6 H2 Cl3)4]'
_chemical_formula_moiety 'C24 H8 Cl12 Sn'
_chemical_formula_sum 'C24 H8 Cl12 Sn'
_chemical_formula_weight 840.39
_chemical_melting_point 528
_chemical_name_common Tetrakis-(2,4,5-trichlorophenyl)stannane
_chemical_name_systematic
;
Tetrakis(2,4,5-trichlorophenyl)stannane
;
_space_group_IT_number 14
_symmetry_cell_setting monoclinic
_symmetry_space_group_name_Hall '-P 2yn'
_symmetry_space_group_name_H-M 'P 1 21/n 1'
_atom_sites_solution_hydrogens geom
_atom_sites_solution_primary direct
_atom_sites_solution_secondary difmap
_audit_creation_method SHELXL-97
_cell_angle_alpha 90.00
_cell_angle_beta 109.584(2)
_cell_angle_gamma 90.00
_cell_formula_units_Z 4
_cell_length_a 7.9536(4)
_cell_length_b 33.8974(15)
_cell_length_c 11.2442(5)
_cell_measurement_reflns_used 9423
_cell_measurement_temperature 90.0(2)
_cell_measurement_theta_max 68.2
_cell_measurement_theta_min 2.6
_cell_volume 2856.1(2)
_computing_cell_refinement APEX2
_computing_data_collection 'APEX2 (Bruker--Nonius, 2004)'
_computing_data_reduction APEX2
_computing_molecular_graphics 'SHELXTL (Sheldrick, 1994)'
_computing_publication_material
;
SHELX97-2 (Sheldrick, 1997) and local procedures
;
_computing_structure_refinement 'SHELXL97 (Sheldrick, 1997)'
_computing_structure_solution 'SHELXS97 (Sheldrick, 1997)'
_diffrn_ambient_temperature 90.0(2)
_diffrn_detector_area_resol_mean 18
_diffrn_measured_fraction_theta_full .963
_diffrn_measured_fraction_theta_max .963
_diffrn_measurement_device_type 'Bruker X8 Proteum diffractometer'
_diffrn_measurement_method '\w and \f'
_diffrn_radiation_monochromator 'Bruker Helios multilayer optics'
_diffrn_radiation_source 'fine-focus rotating anode'
_diffrn_radiation_type CuK\a
_diffrn_radiation_wavelength 1.54178
_diffrn_reflns_av_R_equivalents 0.040
_diffrn_reflns_av_sigmaI/netI 0.027
_diffrn_reflns_limit_h_max 8
_diffrn_reflns_limit_h_min -9
_diffrn_reflns_limit_k_max 40
_diffrn_reflns_limit_k_min -39
_diffrn_reflns_limit_l_max 13
_diffrn_reflns_limit_l_min -13
_diffrn_reflns_number 27165
_diffrn_reflns_theta_full 68.0
_diffrn_reflns_theta_max 68.0
_diffrn_reflns_theta_min 2.6
_diffrn_standards_decay_% 0
_diffrn_standards_interval_count 0
_diffrn_standards_number 0
_exptl_absorpt_coefficient_mu 17.60
_exptl_absorpt_correction_T_max 0.543
_exptl_absorpt_correction_T_min 0.328
_exptl_absorpt_correction_type multi-scan
_exptl_absorpt_process_details '(SADABS in APEX2; Bruker--Nonius, 2004)'
_exptl_crystal_colour colourless
_exptl_crystal_density_diffrn 1.954
_exptl_crystal_density_method 'not measured'
_exptl_crystal_description block
_exptl_crystal_F_000 1624
_exptl_crystal_size_max 0.080
_exptl_crystal_size_mid 0.075
_exptl_crystal_size_min 0.035
_refine_diff_density_max .65
_refine_diff_density_min -.55
_refine_ls_extinction_coef 0.00008(2)
_refine_ls_extinction_expression Fc^*^=kFc[1+0.001xFc^2^\l^3^/sin(2\q)]^-1/4^
_refine_ls_extinction_method SHELXL97
_refine_ls_goodness_of_fit_ref 1.09
_refine_ls_hydrogen_treatment constr
_refine_ls_matrix_type full
_refine_ls_number_parameters 335
_refine_ls_number_reflns 5021
_refine_ls_number_restraints 0
_refine_ls_restrained_S_all 1.09
_refine_ls_R_factor_all 0.025
_refine_ls_R_factor_gt 0.024
_refine_ls_shift/su_max 0.006
_refine_ls_shift/su_mean 0.000
_refine_ls_structure_factor_coef Fsqd
_refine_ls_weighting_details 'calc w=1/[\s^2^(Fo^2^)+(0.023P)^2^+4.3091P] where P=(Fo^2^+2Fc^2^)/3'
_refine_ls_weighting_scheme calc
_refine_ls_wR_factor_gt 0.060
_refine_ls_wR_factor_ref 0.059
_reflns_number_gt 4856
_reflns_number_total 5021
_reflns_threshold_expression I>2\s(I)
_cod_data_source_file ya2050.cif
_cod_data_source_block I
_cod_original_sg_symbol_H-M 'P 21/n'
_cod_database_code 2214009
_cod_database_fobs_code 2214009

loop_
_symmetry_equiv_pos_as_xyz
'x, y, z'
'-x+1/2, y+1/2, -z+1/2'
'-x, -y, -z'
'x-1/2, -y-1/2, z-1/2'

loop_
_atom_site_type_symbol
_atom_site_label
_atom_site_fract_x
_atom_site_fract_y
_atom_site_fract_z
_atom_site_U_iso_or_equiv
_atom_site_adp_type
_atom_site_calc_flag
_atom_site_refinement_flags
_atom_site_occupancy
Sn Sn1 0.36707(2) 0.123116(4) 0.177113(14) 0.01026(7) Uani d . 1
Cl Cl1 -0.00087(8) 0.081837(19) -0.02428(5) 0.01808(14) Uani d . 1
Cl Cl2 -0.06451(9) -0.034514(18) 0.27688(6) 0.01902(14) Uani d . 1
Cl Cl3 0.27150(9) -0.002726(19) 0.49316(6) 0.01951(14) Uani d . 1
Cl Cl4 0.71508(9) 0.061791(17) 0.27464(6) 0.01671(14) Uani d . 1
Cl Cl5 1.08971(9) 0.14191(2) 0.68649(6) 0.02259(15) Uani d . 1
Cl Cl6 0.81176(10) 0.21200(2) 0.60452(7) 0.02861(17) Uani d . 1
Cl Cl7 0.22906(8) 0.151585(18) 0.41483(6) 0.01692(14) Uani d . 1
Cl Cl8 -0.21483(9) 0.26507(2) 0.16692(7) 0.02627(17) Uani d . 1
Cl Cl9 -0.14046(9) 0.241891(19) -0.08343(6) 0.02319(15) Uani d . 1
Cl Cl10 0.49072(9) 0.194396(18) 0.00694(6) 0.01957(14) Uani d . 1
Cl Cl11 0.62846(10) 0.09580(2) -0.32006(6) 0.02532(16) Uani d . 1
Cl Cl12 0.53942(9) 0.023495(18) -0.17460(6) 0.01944(14) Uani d . 1
C C1 0.2393(3) 0.07031(7) 0.2088(2) 0.0122(5) Uani d . 1
C C2 0.0860(4) 0.05674(8) 0.1179(2) 0.0136(5) Uani d . 1
C C3 -0.0061(4) 0.02411(8) 0.1363(2) 0.0148(5) Uani d . 1
H H3 -0.1087 0.0149 0.0709 0.018 Uiso calc R 1
C C4 0.0542(3) 0.00508(7) 0.2518(2) 0.0133(5) Uani d . 1
C C5 0.2036(4) 0.01894(8) 0.3465(2) 0.0138(5) Uani d . 1
C C6 0.2962(3) 0.05099(7) 0.3243(2) 0.0134(5) Uani d . 1
H H6 0.4003 0.0599 0.3890 0.016 Uiso calc R 1
C C7 0.6082(3) 0.13261(8) 0.3329(2) 0.0132(5) Uani d . 1
C C8 0.7369(3) 0.10349(7) 0.3678(2) 0.0125(5) Uani d . 1
C C9 0.8855(4) 0.10598(8) 0.4755(2) 0.0157(5) Uani d . 1
H H9 0.9704 0.0852 0.4980 0.019 Uiso calc R 1
C C10 0.9079(4) 0.13934(8) 0.5497(2) 0.0161(6) Uani d . 1
C C11 0.7854(4) 0.16975(8) 0.5145(2) 0.0160(5) Uani d . 1
C C12 0.6363(4) 0.16636(8) 0.4074(2) 0.0154(5) Uani d . 1
H H12 0.5521 0.1873 0.3844 0.018 Uiso calc R 1
C C13 0.1773(3) 0.16859(7) 0.1697(2) 0.0129(5) Uani d . 1
C C14 0.1303(3) 0.17726(7) 0.2745(2) 0.0137(5) Uani d . 1
C C15 0.0083(4) 0.20623(8) 0.2747(3) 0.0165(6) Uani d . 1
H H15 -0.0198 0.2117 0.3488 0.020 Uiso calc R 1
C C16 -0.0720(4) 0.22712(8) 0.1648(3) 0.0180(6) Uani d . 1
C C17 -0.0348(4) 0.21781(7) 0.0564(3) 0.0166(6) Uani d . 1
C C18 0.0898(4) 0.18903(8) 0.0592(2) 0.0150(5) Uani d . 1
H H18 0.1158 0.1832 -0.0154 0.018 Uiso calc R 1
C C19 0.4374(3) 0.11573(8) 0.0103(2) 0.0121(5) Uani d . 1
C C20 0.4901(3) 0.14648(7) -0.0493(2) 0.0140(5) Uani d . 1
C C21 0.5464(4) 0.14110(8) -0.1520(2) 0.0163(5) Uani d . 1
H H21 0.5773 0.1630 -0.1930 0.020 Uiso calc R 1
C C22 0.5568(4) 0.10309(8) -0.1935(2) 0.0159(5) Uani d . 1
C C23 0.5123(3) 0.07137(7) -0.1317(2) 0.0135(5) Uani d . 1
C C24 0.4499(3) 0.07780(8) -0.0332(2) 0.0133(5) Uani d . 1
H H24 0.4148 0.0559 0.0060 0.016 Uiso calc R 1

loop_
_atom_site_aniso_label
_atom_site_aniso_U_11
_atom_site_aniso_U_22
_atom_site_aniso_U_33
_atom_site_aniso_U_12
_atom_site_aniso_U_13
_atom_site_aniso_U_23
Sn1 0.01102(11) 0.01061(10) 0.00803(10) 0.00094(6) 0.00173(7) -0.00033(5)
Cl1 0.0169(3) 0.0227(3) 0.0102(3) -0.0010(2) -0.0014(2) 0.0026(2)
Cl2 0.0190(3) 0.0181(3) 0.0204(3) -0.0052(2) 0.0072(3) -0.0007(2)
Cl3 0.0210(4) 0.0227(3) 0.0131(3) -0.0014(2) 0.0034(2) 0.0057(2)
Cl4 0.0193(3) 0.0155(3) 0.0134(3) 0.0051(2) 0.0030(2) -0.0015(2)
Cl5 0.0176(3) 0.0279(3) 0.0151(3) -0.0059(3) -0.0041(2) 0.0013(2)
Cl6 0.0250(4) 0.0259(4) 0.0284(4) -0.0036(3) 0.0002(3) -0.0158(3)
Cl7 0.0178(3) 0.0214(3) 0.0122(3) -0.0005(2) 0.0057(2) 0.0009(2)
Cl8 0.0200(4) 0.0209(3) 0.0323(4) 0.0078(3) 0.0013(3) -0.0103(3)
Cl9 0.0215(4) 0.0199(3) 0.0227(3) 0.0055(3) 0.0001(3) 0.0064(2)
Cl10 0.0236(4) 0.0129(3) 0.0237(3) -0.0025(2) 0.0099(3) -0.0011(2)
Cl11 0.0290(4) 0.0355(4) 0.0167(3) 0.0007(3) 0.0146(3) -0.0007(3)
Cl12 0.0205(3) 0.0193(3) 0.0188(3) 0.0005(2) 0.0069(3) -0.0075(2)
C1 0.0137(14) 0.0110(12) 0.0130(12) 0.0002(9) 0.0060(10) -0.0004(9)
C2 0.0130(13) 0.0160(12) 0.0107(12) 0.0033(10) 0.0025(10) -0.0008(9)
C3 0.0139(14) 0.0182(13) 0.0112(12) 0.0010(10) 0.0027(10) -0.0035(10)
C4 0.0124(13) 0.0125(12) 0.0174(13) 0.0003(9) 0.0084(10) -0.0031(10)
C5 0.0149(14) 0.0157(13) 0.0109(12) 0.0039(10) 0.0046(10) 0.0017(9)
C6 0.0136(13) 0.0145(12) 0.0110(12) 0.0020(10) 0.0025(10) -0.0021(9)
C7 0.0123(13) 0.0161(12) 0.0102(12) -0.0027(10) 0.0024(10) 0.0003(9)
C8 0.0136(13) 0.0143(12) 0.0107(12) -0.0025(10) 0.0054(10) -0.0006(9)
C9 0.0147(14) 0.0154(13) 0.0174(13) 0.0006(10) 0.0061(11) 0.0039(10)
C10 0.0114(14) 0.0226(14) 0.0118(12) -0.0062(10) 0.0003(10) 0.0010(10)
C11 0.0164(14) 0.0167(13) 0.0149(13) -0.0061(10) 0.0053(10) -0.0041(10)
C12 0.0151(14) 0.0150(13) 0.0159(13) -0.0008(10) 0.0050(10) -0.0002(10)
C13 0.0110(13) 0.0119(12) 0.0146(12) 0.0007(9) 0.0027(10) -0.0024(9)
C14 0.0125(13) 0.0135(12) 0.0134(12) -0.0029(10) 0.0020(10) -0.0008(9)
C15 0.0116(14) 0.0194(13) 0.0178(13) -0.0018(10) 0.0040(10) -0.0059(10)
C16 0.0108(14) 0.0139(13) 0.0259(15) 0.0000(10) 0.0016(11) -0.0050(10)
C17 0.0142(14) 0.0130(12) 0.0188(13) 0.0009(10) 0.0005(11) 0.0000(10)
C18 0.0151(14) 0.0150(13) 0.0140(12) 0.0003(10) 0.0036(10) -0.0021(10)
C19 0.0113(13) 0.0172(12) 0.0073(11) 0.0009(10) 0.0025(9) -0.0012(9)
C20 0.0125(14) 0.0134(12) 0.0138(12) 0.0002(10) 0.0014(10) 0.0016(9)
C21 0.0139(14) 0.0197(13) 0.0146(13) -0.0005(10) 0.0038(10) 0.0050(10)
C22 0.0131(14) 0.0261(14) 0.0077(12) 0.0005(10) 0.0023(10) -0.0009(10)
C23 0.0119(13) 0.0154(13) 0.0103(12) -0.0001(10) -0.0003(10) -0.0047(9)
C24 0.0112(13) 0.0162(12) 0.0106(12) -0.0010(10) 0.0010(10) 0.0001(9)

loop_
_atom_type_symbol
_atom_type_description
_atom_type_scat_dispersion_real
_atom_type_scat_dispersion_imag
_atom_type_scat_source
C C .0181 .0091 'International Tables Vol C Tables 4.2.6.8 and 6.1.1.4'
H H .0000 .0000 'International Tables Vol C Tables 4.2.6.8 and 6.1.1.4'
Cl Cl .3639 .7018 'International Tables Vol C Tables 4.2.6.8 and 6.1.1.4'
Sn Sn .0259 5.4591 'International Tables Vol C Tables 4.2.6.8 and 6.1.1.4'

loop_
_geom_angle_atom_site_label_1
_geom_angle_atom_site_label_2
_geom_angle_atom_site_label_3
_geom_angle
C13 Sn1 C7 110.47(10)
C13 Sn1 C19 115.94(10)
C7 Sn1 C19 107.94(10)
C13 Sn1 C1 103.90(10)
C7 Sn1 C1 109.47(10)
C19 Sn1 C1 108.96(10)
C2 C1 C6 117.8(2)
C2 C1 Sn1 120.31(18)
C6 C1 Sn1 121.64(18)
C3 C2 C1 122.5(2)
C3 C2 Cl1 117.60(19)
C1 C2 Cl1 119.9(2)
C2 C3 C4 118.7(2)
C2 C3 H3 120.7
C4 C3 H3 120.7
C3 C4 C5 120.1(2)
C3 C4 Cl2 118.8(2)
C5 C4 Cl2 121.1(2)
C6 C5 C4 120.0(2)
C6 C5 Cl3 119.6(2)
C4 C5 Cl3 120.3(2)
C5 C6 C1 120.9(2)
C5 C6 H6 119.6
C1 C6 H6 119.6
C8 C7 C12 117.5(2)
C8 C7 Sn1 119.98(19)
C12 C7 Sn1 122.3(2)
C7 C8 C9 122.7(2)
C7 C8 Cl4 119.78(19)
C9 C8 Cl4 117.5(2)
C10 C9 C8 118.6(2)
C10 C9 H9 120.7
C8 C9 H9 120.7
C9 C10 C11 120.1(2)
C9 C10 Cl5 118.7(2)
C11 C10 Cl5 121.2(2)
C10 C11 C12 120.3(2)
C10 C11 Cl6 121.0(2)
C12 C11 Cl6 118.7(2)
C11 C12 C7 120.7(2)
C11 C12 H12 119.6
C7 C12 H12 119.6
C14 C13 C18 117.3(2)
C14 C13 Sn1 120.59(18)
C18 C13 Sn1 122.02(19)
C15 C14 C13 122.9(2)
C15 C14 Cl7 117.3(2)
C13 C14 Cl7 119.8(2)
C14 C15 C16 118.5(3)
C14 C15 H15 120.7
C16 C15 H15 120.7
C15 C16 C17 120.0(2)
C15 C16 Cl8 118.7(2)
C17 C16 Cl8 121.3(2)
C18 C17 C16 120.2(2)
C18 C17 Cl9 118.8(2)
C16 C17 Cl9 120.9(2)
C17 C18 C13 120.9(3)
C17 C18 H18 119.6
C13 C18 H18 119.6
C20 C19 C24 117.4(2)
C20 C19 Sn1 123.22(19)
C24 C19 Sn1 119.04(19)
C19 C20 C21 122.8(2)
C19 C20 Cl10 119.6(2)
C21 C20 Cl10 117.6(2)
C22 C21 C20 118.5(2)
C22 C21 H21 120.7
C20 C21 H21 120.7
C21 C22 C23 119.9(2)
C21 C22 Cl11 119.2(2)
C23 C22 Cl11 120.9(2)
C24 C23 C22 120.1(2)
C24 C23 Cl12 119.1(2)
C22 C23 Cl12 120.7(2)
C23 C24 C19 121.2(2)
C23 C24 H24 119.4
C19 C24 H24 119.4

loop_
_geom_bond_atom_site_label_1
_geom_bond_atom_site_label_2
_geom_bond_distance
Sn1 C13 2.139(3)
Sn1 C7 2.144(2)
Sn1 C19 2.144(3)
Sn1 C1 2.146(3)
Cl1 C2 1.737(3)
Cl2 C4 1.717(3)
Cl3 C5 1.719(3)
Cl4 C8 1.733(3)
Cl5 C10 1.724(3)
Cl6 C11 1.726(3)
Cl7 C14 1.741(3)
Cl8 C16 1.722(3)
Cl9 C17 1.720(3)
Cl10 C20 1.742(3)
Cl11 C22 1.719(3)
Cl12 C23 1.727(3)
C1 C2 1.381(4)
C1 C6 1.388(4)
C2 C3 1.379(4)
C3 C4 1.385(4)
C3 H3 0.9500
C4 C5 1.385(4)
C5 C6 1.381(4)
C6 H6 0.9500
C7 C8 1.381(4)
C7 C12 1.391(4)
C8 C9 1.383(4)
C9 C10 1.381(4)
C9 H9 0.9500
C10 C11 1.382(4)
C11 C12 1.383(4)
C12 H12 0.9500
C13 C14 1.383(4)
C13 C18 1.389(4)
C14 C15 1.381(4)
C15 C16 1.382(4)
C15 H15 0.9500
C16 C17 1.383(4)
C17 C18 1.383(4)
C18 H18 0.9500
C19 C20 1.378(4)
C19 C24 1.391(4)
C20 C21 1.384(4)
C21 C22 1.382(4)
C21 H21 0.9500
C22 C23 1.389(4)
C23 C24 1.374(4)
C24 H24 0.9500

loop_
_geom_torsion_atom_site_label_1
_geom_torsion_atom_site_label_2
_geom_torsion_atom_site_label_3
_geom_torsion_atom_site_label_4
_geom_torsion
C13 Sn1 C1 C2 65.6(2)
C7 Sn1 C1 C2 -176.4(2)
C19 Sn1 C1 C2 -58.6(2)
C13 Sn1 C1 C6 -108.0(2)
C7 Sn1 C1 C6 10.0(2)
C19 Sn1 C1 C6 127.8(2)
C6 C1 C2 C3 -2.8(4)
Sn1 C1 C2 C3 -176.7(2)
C6 C1 C2 Cl1 175.4(2)
Sn1 C1 C2 Cl1 1.5(3)
C1 C2 C3 C4 2.3(4)
Cl1 C2 C3 C4 -176.0(2)
C2 C3 C4 C5 0.3(4)
C2 C3 C4 Cl2 177.8(2)
C3 C4 C5 C6 -2.1(4)
Cl2 C4 C5 C6 -179.6(2)
C3 C4 C5 Cl3 176.2(2)
Cl2 C4 C5 Cl3 -1.3(3)
C4 C5 C6 C1 1.6(4)
Cl3 C5 C6 C1 -176.7(2)
C2 C1 C6 C5 0.9(4)
Sn1 C1 C6 C5 174.63(19)
C13 Sn1 C7 C8 169.3(2)
C19 Sn1 C7 C8 -63.0(2)
C1 Sn1 C7 C8 55.5(2)
C13 Sn1 C7 C12 -6.1(3)
C19 Sn1 C7 C12 121.6(2)
C1 Sn1 C7 C12 -119.9(2)
C12 C7 C8 C9 3.0(4)
Sn1 C7 C8 C9 -172.6(2)
C12 C7 C8 Cl4 -176.9(2)
Sn1 C7 C8 Cl4 7.5(3)
C7 C8 C9 C10 -1.4(4)
Cl4 C8 C9 C10 178.5(2)
C8 C9 C10 C11 -1.4(4)
C8 C9 C10 Cl5 178.1(2)
C9 C10 C11 C12 2.4(4)
Cl5 C10 C11 C12 -177.1(2)
C9 C10 C11 Cl6 -179.2(2)
Cl5 C10 C11 Cl6 1.3(3)
C10 C11 C12 C7 -0.7(4)
Cl6 C11 C12 C7 -179.1(2)
C8 C7 C12 C11 -2.0(4)
Sn1 C7 C12 C11 173.5(2)
C7 Sn1 C13 C14 -53.2(2)
C19 Sn1 C13 C14 -176.42(19)
C1 Sn1 C13 C14 64.1(2)
C7 Sn1 C13 C18 130.3(2)
C19 Sn1 C13 C18 7.1(2)
C1 Sn1 C13 C18 -112.4(2)
C18 C13 C14 C15 -3.2(4)
Sn1 C13 C14 C15 -179.8(2)
C18 C13 C14 Cl7 177.81(19)
Sn1 C13 C14 Cl7 1.2(3)
C13 C14 C15 C16 0.9(4)
Cl7 C14 C15 C16 179.9(2)
C14 C15 C16 C17 2.5(4)
C14 C15 C16 Cl8 -176.5(2)
C15 C16 C17 C18 -3.5(4)
Cl8 C16 C17 C18 175.5(2)
C15 C16 C17 Cl9 177.1(2)
Cl8 C16 C17 Cl9 -3.9(3)
C16 C17 C18 C13 1.1(4)
Cl9 C17 C18 C13 -179.5(2)
C14 C13 C18 C17 2.2(4)
Sn1 C13 C18 C17 178.78(19)
C13 Sn1 C19 C20 50.5(2)
C7 Sn1 C19 C20 -74.0(2)
C1 Sn1 C19 C20 167.2(2)
C13 Sn1 C19 C24 -136.77(19)
C7 Sn1 C19 C24 98.7(2)
C1 Sn1 C19 C24 -20.1(2)
C24 C19 C20 C21 2.8(4)
Sn1 C19 C20 C21 175.62(19)
C24 C19 C20 Cl10 -176.03(19)
Sn1 C19 C20 Cl10 -3.2(3)
C19 C20 C21 C22 -2.5(4)
Cl10 C20 C21 C22 176.3(2)
C20 C21 C22 C23 -0.4(4)
C20 C21 C22 Cl11 -179.4(2)
C21 C22 C23 C24 3.0(4)
Cl11 C22 C23 C24 -178.0(2)
C21 C22 C23 Cl12 -175.3(2)
Cl11 C22 C23 Cl12 3.7(3)
C22 C23 C24 C19 -2.8(4)
Cl12 C23 C24 C19 175.6(2)
C20 C19 C24 C23 -0.1(4)
Sn1 C19 C24 C23 -173.21(19)

loop_
_cod_related_entry_id
_cod_related_entry_database
_cod_related_entry_code
1 ChemSpider 24737677
